data_4032755
loop_
_publ_author_name
'Chen, Chun-Hua'
'Liu, Qing-Qing'
'Ma, Xiao-Pan'
'Feng, Yu'
'Liang, Cui'
'Pan, Cheng-Xue'
'Su, Gui-Fa'
'Mo, Dong-Liang'

_publ_section_title
;
 Copper-Catalyzed Selective N-Vinylation of 3-(Hydroxyimino)indolin-2-ones
 with Alkenyl Boronic Acids: Synthesis of N-Vinyl Nitrones and
 Spirooxindoles.
;
_journal_issue 12
_journal_name_full 'The Journal of organic chemistry'
_journal_page_first 6417
_journal_page_last 6425
_journal_paper_doi 10.1021/acs.joc.7b00620
_journal_volume 82
_journal_year 2017
_chemical_formula_moiety 'C14.88 H14.75 F3 N2 O3'
_chemical_formula_sum 'C14.88 H14.76 F3 N2 O3'
_chemical_formula_weight 326.60
_chemical_name_systematic
;
 ? 
;
_space_group_crystal_system triclinic
_space_group_IT_number 2
_space_group_name_Hall '-P 1'
_space_group_name_H-M_alt 'P -1'
_symmetry_space_group_name_Hall '-P 1'
_symmetry_space_group_name_H-M 'P -1'
_atom_sites_solution_hydrogens geom
_atom_sites_solution_primary direct
_atom_sites_solution_secondary difmap
_audit_creation_date 2017-03-10
_audit_creation_method
;
Olex2 1.2
(compiled 2017.03.02 svn.r3394 for OlexSys, GUI svn.r5324)
;
_cell_angle_alpha 87.872(11)
_cell_angle_beta 87.558(11)
_cell_angle_gamma 83.708(12)
_cell_formula_units_Z 2
_cell_length_a 5.158(4)
_cell_length_b 9.565(7)
_cell_length_c 16.058(11)
_cell_measurement_reflns_used 8312
_cell_measurement_temperature 296.15
_cell_measurement_theta_max 26.345
_cell_measurement_theta_min 2.585
_cell_volume 786.3(10)
_computing_molecular_graphics 'Olex2 (Dolomanov et al., 2009)'
_computing_publication_material 'Olex2 (Dolomanov et al., 2009)'
_computing_structure_refinement 'XL (Sheldrick, 2008)'
_computing_structure_solution 'XS (Sheldrick, 2008)'
_diffrn_ambient_temperature 296.15
_diffrn_measured_fraction_theta_full 0.997
_diffrn_measured_fraction_theta_max 0.997
_diffrn_measurement_device_type 'Bruker APEX-II CCD'
_diffrn_measurement_method '\f and \w scans'
_diffrn_radiation_monochromator graphite
_diffrn_radiation_type MoK\a
_diffrn_radiation_wavelength 0.71073
_diffrn_reflns_av_R_equivalents 0.0363
_diffrn_reflns_av_unetI/netI 0.0348
_diffrn_reflns_limit_h_max 6
_diffrn_reflns_limit_h_min -6
_diffrn_reflns_limit_k_max 11
_diffrn_reflns_limit_k_min -11
_diffrn_reflns_limit_l_max 19
_diffrn_reflns_limit_l_min -19
_diffrn_reflns_number 8427
_diffrn_reflns_theta_full 25.00
_diffrn_reflns_theta_max 25.00
_diffrn_reflns_theta_min 1.27
_diffrn_source 'fine-focus sealed tube'
_exptl_absorpt_coefficient_mu 0.120
_exptl_absorpt_correction_T_max 0.9917
_exptl_absorpt_correction_T_min 0.9604
_exptl_crystal_colour 'metallic blackish black'
_exptl_crystal_colour_lustre metallic
_exptl_crystal_colour_modifier blackish
_exptl_crystal_colour_primary black
_exptl_crystal_density_diffrn 1.379
_exptl_crystal_density_method 'not measured'
_exptl_crystal_description block
_exptl_crystal_F_000 338
_exptl_crystal_size_max 0.34
_exptl_crystal_size_mid 0.18
_exptl_crystal_size_min 0.07
_refine_diff_density_max 0.609
_refine_diff_density_min -0.454
_refine_diff_density_rms 0.079
_refine_ls_extinction_method none
_refine_ls_goodness_of_fit_ref 1.358
_refine_ls_hydrogen_treatment constr
_refine_ls_matrix_type full
_refine_ls_number_parameters 211
_refine_ls_number_reflns 2762
_refine_ls_number_restraints 0
_refine_ls_restrained_S_all 1.358
_refine_ls_R_factor_all 0.0976
_refine_ls_R_factor_gt 0.0860
_refine_ls_shift/su_max 0.002
_refine_ls_shift/su_mean 0.000
_refine_ls_structure_factor_coef Fsqd
_refine_ls_weighting_details 'calc w=1/[\s^2^(Fo^2^)+(0.2000P)^2^+0.0000P] where P=(Fo^2^+2Fc^2^)/3'
_refine_ls_weighting_scheme calc
_refine_ls_wR_factor_gt 0.2952
_refine_ls_wR_factor_ref 0.3103
_reflns_number_gt 2212
_reflns_number_total 2762
_reflns_threshold_expression >2sigma(I)
_cod_data_source_file jo7b00620_si_002.cif
_cod_data_source_block aaaa
_cod_database_code 4032755
_olex2_refinement_description
;
1. Fixed Uiso
 At 1.2 times of:
  All C(H) groups, All C(H,H) groups, All N(H) groups
 At 1.5 times of:
  All C(H,H,H) groups
2. Others
 Sof(C0AA)=Sof(H0AA)=Sof(H0AB)=Sof(H0AC)=FVAR(1)
 Sof(C1)=Sof(H1A)=Sof(H1B)=FVAR(2)
3.a Secondary CH2 refined with riding coordinates:
 C12(H12A,H12B), C16(H16A,H16B), C1(H1A,H1B)
3.b Aromatic/amide H refined with riding coordinates:
 N6(H6), C8(H8), C9(H9), C11(H11), C13(H13), C17(H17)
3.c Idealised Me refined as rotating group:
 C0AA(H0AA,H0AB,H0AC)
;
_olex2_submission_special_instructions 'No special instructions were received'

loop_
_space_group_symop_id
_space_group_symop_operation_xyz
1 'x, y, z'
2 '-x, -y, -z'

loop_
_atom_site_label
_atom_site_type_symbol
_atom_site_fract_x
_atom_site_fract_y
_atom_site_fract_z
_atom_site_U_iso_or_equiv
_atom_site_adp_type
_atom_site_occupancy
_atom_site_calc_flag
_atom_site_refinement_flags_posn
N1 N 0.1314(4) 0.7864(2) 0.53613(14) 0.0497(6) Uani 1 d .
O2 O 0.2977(4) 0.8391(2) 0.57910(13) 0.0659(7) Uani 1 d .
O3 O -0.2823(4) 0.6276(2) 0.45644(11) 0.0576(6) Uani 1 d .
C4 C -0.0213(5) 0.6953(2) 0.57191(16) 0.0479(7) Uani 1 d .
C5 C -0.0198(5) 0.6469(3) 0.65721(17) 0.0539(7) Uani 1 d .
N6 N -0.3183(4) 0.5370(2) 0.59059(14) 0.0552(7) Uani 1 d .
H6 H -0.4363 0.4824 0.5829 0.066 Uiso 1 calc R
C7 C -0.2044(6) 0.5495(3) 0.66640(17) 0.0573(8) Uani 1 d .
C8 C 0.1148(5) 0.8258(3) 0.44927(18) 0.0561(8) Uani 1 d .
H8 H -0.0122 0.7921 0.4184 0.067 Uiso 1 calc R
C9 C 0.2747(6) 0.9084(3) 0.4123(2) 0.0627(8) Uani 1 d .
H9 H 0.3971 0.9432 0.4446 0.075 Uiso 1 calc R
C10 C -0.2194(5) 0.6222(3) 0.52988(16) 0.0490(7) Uani 1 d .
C11 C -0.2539(8) 0.4795(4) 0.7409(2) 0.0776(10) Uani 1 d .
H11 H -0.3779 0.4157 0.7457 0.093 Uiso 1 calc R
C12 C 0.2729(7) 0.9496(4) 0.3227(2) 0.0774(10) Uani 1 d .
H12A H 0.2370 1.0511 0.3173 0.093 Uiso 1 calc R
H12B H 0.1318 0.9089 0.2977 0.093 Uiso 1 calc R
C13 C 0.1223(6) 0.6751(4) 0.72600(18) 0.0685(9) Uani 1 d .
H13 H 0.2452 0.7395 0.7223 0.082 Uiso 1 calc R
C14 C 0.0704(8) 0.6026(5) 0.7989(2) 0.0877(12) Uani 1 d .
O15 O 0.2267(7) 0.6247(5) 0.86795(19) 0.1352(15) Uani 1 d .
C16 C 0.5228(8) 0.9049(5) 0.2750(2) 0.0928(12) Uani 1 d .
H16A H 0.5736 0.8060 0.2876 0.111 Uiso 1 calc R
H16B H 0.6586 0.9573 0.2939 0.111 Uiso 1 calc R
C17 C -0.1102(9) 0.5083(5) 0.8088(2) 0.0949(12) Uani 1 d .
H17 H -0.1372 0.4635 0.8603 0.114 Uiso 1 calc R
F F 0.0134(16) 0.8242(6) 0.9041(3) 0.252(3) Uani 1 d .
C1 C 0.5061(15) 0.9267(9) 0.1817(4) 0.164(5) Uani 0.889(19) d .
H1A H 0.3345 0.9062 0.1666 0.197 Uiso 0.889(19) calc R
H1B H 0.5169 1.0258 0.1685 0.197 Uiso 0.889(19) calc R
F1 F 0.3043(11) 0.7117(7) 0.9825(2) 0.235(3) Uani 1 d .
F2 F -0.0581(13) 0.6519(7) 0.9696(3) 0.240(3) Uani 1 d .
C3 C 0.1344(19) 0.6983(9) 0.9274(3) 0.152(3) Uani 1 d .
C0AA C 0.688(3) 0.8506(11) 0.1311(4) 0.256(8) Uani 0.99(2) d .
H0AA H 0.7021 0.8990 0.0779 0.383 Uiso 0.99(2) calc GR
H0AB H 0.6336 0.7592 0.1235 0.383 Uiso 0.99(2) calc GR
H0AC H 0.8540 0.8407 0.1566 0.383 Uiso 0.99(2) calc GR

loop_
_atom_site_aniso_label
_atom_site_aniso_U_11
_atom_site_aniso_U_22
_atom_site_aniso_U_33
_atom_site_aniso_U_23
_atom_site_aniso_U_13
_atom_site_aniso_U_12
N1 0.0441(12) 0.0479(12) 0.0585(13) -0.0111(9) -0.0058(9) -0.0066(9)
O2 0.0641(12) 0.0698(13) 0.0699(13) -0.0150(10) -0.0138(9) -0.0268(9)
O3 0.0545(11) 0.0637(12) 0.0576(12) -0.0084(8) -0.0099(8) -0.0149(9)
C4 0.0449(13) 0.0442(13) 0.0553(15) -0.0076(11) -0.0053(11) -0.0046(10)
C5 0.0493(14) 0.0554(15) 0.0569(15) -0.0090(12) -0.0057(11) -0.0018(11)
N6 0.0507(12) 0.0555(13) 0.0620(14) -0.0042(10) -0.0064(10) -0.0148(9)
C7 0.0559(15) 0.0573(15) 0.0590(16) -0.0037(12) -0.0080(12) -0.0040(12)
C8 0.0476(15) 0.0562(15) 0.0658(17) -0.0020(12) -0.0094(12) -0.0091(11)
C9 0.0565(16) 0.0584(17) 0.0739(19) -0.0078(13) 0.0023(13) -0.0091(12)
C10 0.0423(13) 0.0476(13) 0.0573(15) -0.0108(10) -0.0048(10) -0.0019(10)
C11 0.083(2) 0.083(2) 0.068(2) 0.0115(16) -0.0011(16) -0.0199(17)
C12 0.067(2) 0.089(2) 0.075(2) 0.0150(17) -0.0002(16) -0.0118(16)
C13 0.0618(17) 0.088(2) 0.0579(17) -0.0112(15) -0.0135(13) -0.0096(15)
C14 0.083(2) 0.126(3) 0.0551(19) -0.0044(18) -0.0175(16) -0.011(2)
O15 0.115(2) 0.230(4) 0.0637(17) -0.012(2) -0.0294(16) -0.022(2)
C16 0.095(3) 0.095(3) 0.087(2) 0.002(2) 0.011(2) -0.008(2)
C17 0.096(3) 0.118(3) 0.070(2) 0.016(2) -0.0076(19) -0.017(2)
F 0.409(10) 0.180(4) 0.162(4) -0.047(3) -0.068(5) 0.022(5)
C1 0.159(7) 0.188(8) 0.124(6) 0.063(5) 0.056(5) 0.034(5)
F1 0.230(5) 0.407(8) 0.089(2) -0.059(3) -0.059(3) -0.088(5)
F2 0.294(7) 0.320(7) 0.130(3) -0.100(4) 0.079(4) -0.138(6)
C3 0.240(8) 0.171(6) 0.066(3) -0.006(3) -0.025(4) -0.101(6)
C0AA 0.390(18) 0.265(13) 0.097(5) -0.047(6) 0.026(7) 0.029(11)

loop_
_atom_type_symbol
_atom_type_description
_atom_type_scat_dispersion_real
_atom_type_scat_dispersion_imag
_atom_type_scat_source
C C 0.0033 0.0016 'International Tables Vol C Tables 4.2.6.8 and 6.1.1.4'
H H 0.0000 0.0000 'International Tables Vol C Tables 4.2.6.8 and 6.1.1.4'
F F 0.0171 0.0103 'International Tables Vol C Tables 4.2.6.8 and 6.1.1.4'
N N 0.0061 0.0033 'International Tables Vol C Tables 4.2.6.8 and 6.1.1.4'
O O 0.0106 0.0060 'International Tables Vol C Tables 4.2.6.8 and 6.1.1.4'

loop_
_geom_angle_atom_site_label_1
_geom_angle_atom_site_label_2
_geom_angle_atom_site_label_3
_geom_angle
O2 N1 C4 120.1(2)
O2 N1 C8 118.8(2)
C4 N1 C8 121.1(2)
N1 C4 C5 126.0(2)
N1 C4 C10 126.5(2)
C5 C4 C10 107.4(2)
C7 C5 C4 106.5(2)
C13 C5 C4 134.1(3)
C13 C5 C7 119.4(3)
C10 N6 C7 111.5(2)
N6 C7 C5 109.5(3)
C11 C7 C5 122.7(3)
C11 C7 N6 127.7(3)
C9 C8 N1 121.5(3)
C8 C9 C12 124.2(3)
O3 C10 C4 130.5(2)
O3 C10 N6 124.3(2)
N6 C10 C4 105.1(2)
C7 C11 C17 117.2(4)
C9 C12 C16 114.3(3)
C14 C13 C5 116.4(3)
C13 C14 O15 116.5(4)
C17 C14 C13 124.7(3)
C17 C14 O15 118.8(4)
C3 O15 C14 120.9(5)
C12 C16 C1 114.0(4)
C14 C17 C11 119.5(4)
C0AA C1 C16 118.5(6)
O15 C3 F 114.3(5)
O15 C3 F1 112.7(8)
O15 C3 F2 115.7(6)
F1 C3 F 110.8(7)
F2 C3 F 97.8(9)
F2 C3 F1 104.2(5)

loop_
_geom_bond_atom_site_label_1
_geom_bond_atom_site_label_2
_geom_bond_distance
N1 O2 1.279(3)
N1 C4 1.336(4)
N1 C8 1.435(4)
O3 C10 1.234(3)
C4 C5 1.430(4)
C4 C10 1.496(4)
C5 C7 1.403(4)
C5 C13 1.402(4)
N6 C7 1.389(4)
N6 C10 1.366(4)
C7 C11 1.377(5)
C8 C9 1.312(4)
C9 C12 1.478(5)
C11 C17 1.396(6)
C12 C16 1.500(5)
C13 C14 1.370(5)
C14 O15 1.433(4)
C14 C17 1.367(7)
O15 C3 1.253(9)
C16 C1 1.510(7)
F C3 1.343(9)
C1 C0AA 1.377(12)
F1 C3 1.291(7)
F2 C3 1.288(8)
